data_7207513
loop_
_publ_author_name
'Holstein, Julian Jacob'
'H\"ubschle, Christian Bertram'
'Dittrich, Birger'

_publ_section_title
;
 Electrostatic properties of nine fluoroquinolone antibiotics derived
 directly from their crystal structure refinements
;
_journal_issue 7
_journal_name_full CrystEngComm
_journal_page_first 2520
_journal_paper_doi 10.1039/c1ce05966a
_journal_volume 14
_journal_year 2012
_chemical_absolute_configuration rm
_chemical_compound_source 'Sigma Aldrich'
_chemical_formula_moiety 'C15 F N4 O3 H17, 1.72(H2 O)'
_chemical_formula_sum 'C15 H20.44 F N4 O4.72'
_chemical_formula_weight 351.28
_chemical_name_common Enoxacin
_space_group_IT_number 14
_symmetry_cell_setting monoclinic
_symmetry_space_group_name_Hall '-P 2ybc'
_symmetry_space_group_name_H-M 'P 1 21/c 1'
_audit_conform_dict_location ftp://ftp.iucr.org/pub/cif_core.dic
_audit_conform_dict_name cif_core.dic
_audit_conform_dict_version 2.2
_audit_creation_date 2011-01-26T13:41:27-00:00
_audit_creation_method 'XD routine XDCIF'
_cell_angle_alpha 90.00
_cell_angle_beta 100.8960(10)
_cell_angle_gamma 90.00
_cell_formula_units_Z 8
_cell_length_a 8.4124(6)
_cell_length_b 22.0645(15)
_cell_length_c 17.1587(12)
_cell_measurement_reflns_used 493757
_cell_measurement_temperature 100(2)
_cell_measurement_theta_max 46.54
_cell_measurement_theta_min 1.52
_cell_volume 3127.5(4)
_computing_cell_refinement 'Apex2 (Bruker AXS, 2008)'
_computing_data_collection 'Apex2 (Bruker AXS, 2008)'
_computing_molecular_graphics 'MolecoolQt (Huebschle et al, 2011)'
_computing_publication_material 'enCIFer 1.3, CCDC, 2008'
_computing_structure_refinement 'Koritsanszky et al, (2003)'
_computing_structure_solution 'SHELXS-97 (Sheldrick, 2008)'
_diffrn_ambient_temperature 100
_diffrn_measured_fraction_theta_full 0.999
_diffrn_measured_fraction_theta_max 0.999
_diffrn_measurement_device_type 'Bruker Apex 2 Diffractometer'
_diffrn_measurement_method '\w and \f scans'
_diffrn_orient_matrix_UB_11 -9.7561162e-03
_diffrn_orient_matrix_UB_12 2.1610497e-02
_diffrn_orient_matrix_UB_13 5.0107677e-02
_diffrn_orient_matrix_UB_21 6.3297458e-02
_diffrn_orient_matrix_UB_22 3.4799974e-02
_diffrn_orient_matrix_UB_23 -1.5705764e-02
_diffrn_orient_matrix_UB_31 -1.0272536e-01
_diffrn_orient_matrix_UB_32 1.9390691e-02
_diffrn_orient_matrix_UB_33 -2.7657164e-02
_diffrn_radiation_type 'Mo K\a'
_diffrn_radiation_wavelength 0.71073
_diffrn_reflns_av_R_equivalents 0.0418
_diffrn_reflns_av_sigmaI/netI 0.0209
_diffrn_reflns_limit_h_max 16
_diffrn_reflns_limit_h_min -17
_diffrn_reflns_limit_k_max 45
_diffrn_reflns_limit_k_min 0
_diffrn_reflns_limit_l_max 35
_diffrn_reflns_limit_l_min 0
_diffrn_reflns_number 493757
_diffrn_reflns_theta_full 46.54
_diffrn_reflns_theta_max 46.54
_diffrn_reflns_theta_min 1.52
_diffrn_standards_decay_% 0
_diffrn_standards_interval_count 0
_diffrn_standards_number 0
_exptl_absorpt_coefficient_mu 0.120
_exptl_absorpt_correction_T_max 0.8631
_exptl_absorpt_correction_T_min 0.8400
_exptl_absorpt_correction_type multi-scan
_exptl_absorpt_process_details
;
SADABS version 2008/2, multi-scan. (G. M. Sheldrick, 2008)
;
_exptl_crystal_colour colorless
_exptl_crystal_density_diffrn 1.492
_exptl_crystal_description rectangle
_exptl_crystal_F_000 1481.1
_exptl_crystal_size_max 0.207
_exptl_crystal_size_mid 0.106
_exptl_crystal_size_min 0.081
_refine_diff_density_max 0.381
_refine_diff_density_min -0.269
_refine_diff_density_rms 0.049
_refine_ls_extinction_method none
_refine_ls_goodness_of_fit_ref 2.7767
_refine_ls_hydrogen_treatment refall
_refine_ls_matrix_type full
_refine_ls_number_parameters 602
_refine_ls_number_reflns 17859
_refine_ls_number_restraints 0
_refine_ls_R_factor_all 0.0778
_refine_ls_R_factor_gt 0.0273
_refine_ls_shift/su_max 0
_refine_ls_structure_factor_coef F
_refine_ls_weighting_details
;
calc w1 = 1/[s^2^(Fo)]
;
_refine_ls_weighting_scheme calc
_refine_ls_wR_factor_ref 0.0172
_reflns_number_gt 17859
_reflns_number_total 27877
_reflns_threshold_expression F>3(\s)F
_cod_data_source_file c1ce05966a.txt
_cod_data_source_block ENO
_cod_original_sg_symbol_H-M P21/c
_cod_database_code 7207513
_computing_aspherical_atom_model 'Invariomtool (Huebschle et al, 2007)'

loop_
_symmetry_equiv_pos_as_xyz
+X,+Y,+Z
-X,1/2+Y,1/2-Z
-X,-Y,-Z
+X,1/2-Y,1/2+Z

loop_
_atom_local_axes_label
_atom_local_axes_atom0
_atom_local_axes_ax1
_atom_local_axes_atom1
_atom_local_axes_atom2
_atom_local_axes_ax2
F(15) C(6) Z F(15) C(5) Y
F(65) C(56) Z F(65) C(55) Y
O(12) C(11) X O(12) O(13) Y
O(13) C(11) X O(13) O(12) Y
O(14) C(4) X O(14) C(3) Y
O(62) C(61) X O(62) O(63) Y
O(63) C(61) X O(63) O(62) Y
O(64) C(54) X O(64) C(53) Y
O(1) DUM1 Z O(1) H(12) Y
O(2) DUM2 Z O(2) H(22) Y
O(3) DUM3 Z O(3) H(32) Y
O(4) DUM11 Z O(4) H(41) Y
O(5) DUM10 Z O(5) H(51) Y
N(1) C(2) X N(1) C(9) Y
N(8) C(7) X N(8) C(9) Y
N(20) C(7) X N(20) DUM6 Y
N(23) DUM7 Z N(23) C(24) Y
N(51) C(52) X N(51) C(59) Y
N(58) C(57) X N(58) C(59) Y
N(70) C(57) X N(70) DUM8 Y
N(73) DUM9 Z N(73) C(74) Y
C(2) N(1) X C(2) C(3) Y
C(3) C(2) X C(3) C(4) Y
C(4) O(14) X C(4) C(3) Y
C(5) C(6) X C(5) C(10) Y
C(6) F(15) Z C(6) C(5) X
C(7) N(8) X C(7) C(6) Y
C(9) C(10) X C(9) N(8) Y
C(10) C(9) X C(10) C(5) Y
C(11) O(13) X C(11) O(12) Y
C(16) N(1) X C(16) C(17) Y
C(17) C(16) Z C(17) H(173) X
C(21) N(20) X C(21) C(22) Y
C(22) N(23) X C(22) C(21) Y
C(24) N(23) X C(24) C(25) Y
C(25) N(20) X C(25) C(24) Y
C(52) N(51) X C(52) C(53) Y
C(53) C(52) X C(53) C(54) Y
C(54) O(64) X C(54) C(53) Y
C(55) C(56) X C(55) C(60) Y
C(56) F(65) Z C(56) C(55) X
C(57) N(58) X C(57) C(56) Y
C(59) C(60) X C(59) N(58) Y
C(60) C(59) X C(60) C(55) Y
C(61) O(63) X C(61) O(62) Y
C(66) N(51) X C(66) C(67) Y
C(67) C(66) Z C(67) H(673) X
C(71) N(70) X C(71) C(72) Y
C(72) N(73) X C(72) C(71) Y
C(74) N(73) X C(74) C(75) Y
C(75) N(70) X C(75) C(74) Y
H(2) C(2) Z H(2) C(3) Y
H(5) C(5) Z H(5) C(6) Y
H(161) C(16) Z H(161) N(1) Y
H(612) C(16) Z H(612) N(1) Y
H(171) C(17) Z H(171) C(16) Y
H(172) C(17) Z H(172) C(16) Y
H(173) C(17) Z H(173) C(16) Y
H(221) C(22) Z H(221) N(23) Y
H(222) C(22) Z H(222) N(23) Y
H(232) N(23) Z H(232) C(24) Y
H(231) N(23) Z H(231) C(24) Y
H(241) C(24) Z H(241) N(23) Y
H(242) C(24) Z H(242) N(23) Y
H(251) C(25) Z H(251) N(20) Y
H(252) C(25) Z H(252) N(20) Y
H(211) C(21) Z H(211) N(20) Y
H(212) C(21) Z H(212) N(20) Y
H(52) C(52) Z H(52) C(53) Y
H(55) C(55) Z H(55) C(56) Y
H(661) C(66) Z H(661) N(51) Y
H(662) C(66) Z H(662) N(51) Y
H(671) C(67) Z H(671) C(66) Y
H(672) C(67) Z H(672) C(66) Y
H(673) C(67) Z H(673) C(66) Y
H(711) C(71) Z H(711) N(70) Y
H(712) C(71) Z H(712) N(70) Y
H(721) C(72) Z H(721) N(73) Y
H(722) C(72) Z H(722) N(73) Y
H(731) N(73) Z H(731) C(74) Y
H(732) N(73) Z H(732) C(74) Y
H(741) C(74) Z H(741) N(73) Y
H(742) C(74) Z H(742) N(73) Y
H(751) C(75) Z H(751) N(70) Y
H(752) C(75) Z H(752) N(70) Y
H(11) O(1) Z H(11) H(12) Y
H(12) O(1) Z H(12) H(11) Y
H(21) O(2) Z H(21) H(22) Y
H(22) O(2) Z H(22) H(21) Y
H(31) O(3) Z H(31) H(32) Y
H(32) O(3) Z H(32) H(31) Y
H(41) O(4) Z H(41) H(53) Y
H(42) O(4) Z H(42) O(5) Y
H(51) O(5) Z H(51) O(4) Y
H(53) O(5) Z H(53) H(41) Y

loop_
_atom_rho_multipole_label
_atom_rho_multipole_coeff_Pv
_atom_rho_multipole_coeff_P00
_atom_rho_multipole_coeff_P11
_atom_rho_multipole_coeff_P1-1
_atom_rho_multipole_coeff_P10
_atom_rho_multipole_coeff_P20
_atom_rho_multipole_coeff_P21
_atom_rho_multipole_coeff_P2-1
_atom_rho_multipole_coeff_P22
_atom_rho_multipole_coeff_P2-2
_atom_rho_multipole_coeff_P30
_atom_rho_multipole_coeff_P31
_atom_rho_multipole_coeff_P3-1
_atom_rho_multipole_coeff_P32
_atom_rho_multipole_coeff_P3-2
_atom_rho_multipole_coeff_P33
_atom_rho_multipole_coeff_P3-3
_atom_rho_multipole_coeff_P40
_atom_rho_multipole_coeff_P41
_atom_rho_multipole_coeff_P4-1
_atom_rho_multipole_coeff_P42
_atom_rho_multipole_coeff_P4-2
_atom_rho_multipole_coeff_P43
_atom_rho_multipole_coeff_P4-3
_atom_rho_multipole_coeff_P44
_atom_rho_multipole_coeff_P4-4
_atom_rho_multipole_kappa_prime
_atom_rho_multipole_kappa_dprime0
_atom_rho_multipole_kappa_dprime1
_atom_rho_multipole_kappa_dprime2
_atom_rho_multipole_kappa_dprime3
_atom_rho_multipole_kappa_dprime4
F(15) 7.09 0 0 0 -0.07 -0.11 0 0 0 0 0.03 0 0 0 0 0 0 0 0 0 0 0 0 0 0 0 1 1.14 1.2 1.2 1.2 1.2
F(65) 7.09 0 0 0 -0.07 -0.11 0 0 0 0 0.03 0 0 0 0 0 0 0 0 0 0 0 0 0 0 0 1 1.14 1.2 1.2 1.2 1.2
O(12) 6.27 0 -0.08 0 0 -0.06 0 0 -0.07 0 0 -0.01 0 0 0 0.03 0.01 -0.01 0 0 0 0 0 0 0 0.01 0.99 1.15 1.2 1.2 1.2 1.2
O(13) 6.27 0 -0.08 0 0 -0.06 0 0 -0.07 0 0 -0.01 0 0 0 0.03 0.01 -0.01 0 0 0 0 0 0 0 0.01 0.99 1.15 1.2 1.2 1.2 1.2
O(14) 6.15 0 -0.08 0 0 -0.11 0 0 -0.07 0 0 -0.01 0 0 0 0.04 0 -0.01 0 0 0 0 0 0 0 0 1 1.14 1.2 1.2 1.2 1.2
O(62) 6.27 0 -0.08 0 0 -0.06 0 0 -0.07 0 0 -0.01 0 0 0 0.03 0.01 -0.01 0 0 0 0 0 0 0 0.01 0.99 1.15 1.2 1.2 1.2 1.2
O(63) 6.27 0 -0.08 0 0 -0.06 0 0 -0.07 0 0 -0.01 0 0 0 0.03 0.01 -0.01 0 0 0 0 0 0 0 0.01 0.99 1.15 1.2 1.2 1.2 1.2
O(64) 6.15 0 -0.08 0 0 -0.11 0 0 -0.07 0 0 -0.01 0 0 0 0.04 0 -0.01 0 0 0 0 0 0 0 0 1 1.14 1.2 1.2 1.2 1.2
O(1) 5.77 0 0 0 -0.14 -0.01 0 0 0.12 0 -0.04 0 0 -0.07 0 0 0 -0.02 0 0 -0.03 0 0 0 0.01 0 1.02 1.11 1.2 1.2 1.2 1.2
O(2) 5.77 0 0 0 -0.14 -0.01 0 0 0.12 0 -0.04 0 0 -0.07 0 0 0 -0.02 0 0 -0.03 0 0 0 0.01 0 1.02 1.11 1.2 1.2 1.2 1.2
O(3) 2.52 0 0 0 -0.06 -0.01 0 0 0.05 0 -0.02 0 0 -0.03 0 0 0 -0.01 0 0 -0.01 0 0 0 0 0 1.02 1.11 1.2 1.2 1.2 1.2
O(4) 3.09 0 0 0 -0.07 -0.01 0 0 0.06 0 -0.02 0 0 -0.03 0 0 0 -0.01 0 0 -0.02 0 0 0 0 0 1.02 1.11 1.2 1.2 1.2 1.2
O(5) 2.68 0 0 0 -0.06 -0.01 0 0 0.05 0 -0.02 0 0 -0.03 0 0 0 -0.01 0 0 -0.01 0 0 0 0 0 1.02 1.11 1.2 1.2 1.2 1.2
N(1) 5.08 0 -0.01 0 0 0.02 0 0 -0.01 0 0 -0.01 -0.01 0 0 0.17 -0.01 0.01 0 0 0 0 0 0 -0.02 0 1.01 1.18 1.2 1.2 1.2 1.2
N(8) 5.11 0 -0.06 -0.09 0 -0.11 0 0 -0.03 0.05 0 -0.01 -0.03 0 0 0.1 0 0 0 0 0 0 0 0 0.01 0.01 1 1.05 1.2 1.2 1.2 1.2
N(20) 5.13 0 0.01 -0.04 0 -0.06 0 0 -0.07 0.02 0 -0.16 0.04 0 0 0.04 0.02 0.01 0 0 0 -0.02 0 0 0.01 0.01 1 1 1 1 1 1
N(23) 4.88 0 0 0 0.01 0 0 0 0 0 0 0 0 -0.22 0 0 0 -0.04 0 0 0.02 0 0 0 0.03 0 1.01 1 1 1 1 1
N(51) 5.08 0 -0.01 0 0 0.02 0 0 -0.01 0 0 -0.01 -0.01 0 0 0.17 -0.01 0.01 0 0 0 0 0 0 -0.02 0 1.01 1.18 1.2 1.2 1.2 1.2
N(58) 5.11 0 -0.06 -0.09 0 -0.11 0 0 -0.03 0.05 0 -0.01 -0.03 0 0 0.1 0 0 0 0 0 0 0 0 0.01 0.01 1 1.05 1.2 1.2 1.2 1.2
N(70) 5.13 0 0.01 -0.04 0 -0.06 0 0 -0.07 0.02 0 -0.16 0.04 0 0 0.04 0.02 0.01 0 0 0 -0.02 0 0 0.01 0.01 1 1 1 1 1 1
N(73) 4.88 0 0 0 0.01 0 0 0 0 0 0 0 0 -0.22 0 0 0 -0.04 0 0 0.02 0 0 0 0.03 0 1.01 1 1 1 1 1
C(2) 3.95 0 -0.05 0.04 0 -0.16 0 0 -0.05 -0.06 0 -0.03 0.04 0 0 0.24 0.04 0.02 0 0 0 -0.02 0 0 0.02 -0.02 1.02 1 1 1 1 1
C(3) 4.08 0 0.02 0.01 0 -0.14 0 0 0.02 0 0 0.04 0.01 0 0 0.23 0 0.02 0 0 0.01 0.01 0 0 0 0 1.02 1 1 1 1 1
C(4) 3.98 0 0.06 0 0 -0.24 0 0 0.07 0 0 0.01 0 0 0 0.28 0 0.01 0 0 0.02 0 0 0 -0.02 0 1.02 1 1 1 1 1
C(5) 3.94 0 0.02 0.02 0 -0.15 0 0 0 -0.01 0 0.01 0.03 0 0 0.22 -0.01 0.03 0 0 0 0 0 0 0.01 -0.01 1.02 1 1 1 1 1
C(6) 4.05 0 0 0 -0.11 -0.05 0 0 0.15 0 0.3 0 0 -0.12 0 0 0 0.05 0 0 0.01 0 0 0 0.01 0 1.01 1 1 1 1 1
C(7) 3.93 0 0.04 0.02 0 -0.18 0 0 0.05 0 0 0.02 0.01 0 0 0.26 0.03 0.01 0 0 0.01 0.02 0 0 -0.02 -0.04 1.03 1 1 1 1 1
C(9) 3.99 0 0.04 0.04 0 -0.17 0 0 0.03 -0.04 0 0.02 0.01 0 0 0.27 0 0.01 0 0 0.01 0 0 0 -0.02 -0.01 1.02 1 1 1 1 1
C(10) 4.06 0 0.01 0 0 -0.15 0 0 0.02 0 0 0.01 0.01 0 0 0.22 -0.01 0.02 0 0 0.01 0 0 0 0.01 0.01 1.02 1 1 1 1 1
C(11) 4.06 0 0.02 0.04 0 -0.23 0 0 0.07 -0.08 0 0 0 0 0 0.28 0.07 0 0 0 0.02 -0.02 0 0 -0.01 -0.05 1.01 1 1 1 1 1
C(16) 3.92 0 -0.05 0 0 0.05 0 0 -0.07 -0.01 0 -0.13 -0.19 0 0 0.18 -0.03 0.02 0 0 -0.05 0.07 0 0 0.04 0.02 1.01 1 1 1 1 1
C(17) 4 0 0 0 -0.01 -0.01 0 0 0 0 0.23 0 0 0 0 0.19 0 0.03 0 0 0 0 -0.09 0 0 0 1.01 1 1 1 1 1
C(21) 3.87 0 -0.02 0.01 0 0.02 0 0 -0.03 -0.01 0 -0.13 -0.17 0 0 0.18 -0.04 0.01 0 0 -0.03 0.07 0 0 0.03 0.02 1.01 1 1 1 1 1
C(22) 3.87 0 -0.02 0.01 0 0.02 0 0 -0.03 -0.01 0 -0.13 -0.17 0 0 0.18 -0.04 0.01 0 0 -0.03 0.07 0 0 0.03 0.02 1.01 1 1 1 1 1
C(24) 3.87 0 -0.02 0.01 0 0.02 0 0 -0.03 -0.01 0 -0.13 -0.17 0 0 0.18 -0.04 0.01 0 0 -0.03 0.07 0 0 0.03 0.02 1.01 1 1 1 1 1
C(25) 3.87 0 -0.02 0.01 0 0.02 0 0 -0.03 -0.01 0 -0.13 -0.17 0 0 0.18 -0.04 0.01 0 0 -0.03 0.07 0 0 0.03 0.02 1.01 1 1 1 1 1
C(52) 3.95 0 -0.05 0.04 0 -0.16 0 0 -0.05 -0.06 0 -0.03 0.04 0 0 0.24 0.04 0.02 0 0 0 -0.02 0 0 0.02 -0.02 1.02 1 1 1 1 1
C(53) 4.08 0 0.02 0.01 0 -0.14 0 0 0.02 0 0 0.04 0.01 0 0 0.23 0 0.02 0 0 0.01 0.01 0 0 0 0 1.02 1 1 1 1 1
C(54) 3.98 0 0.06 0 0 -0.24 0 0 0.07 0 0 0.01 0 0 0 0.28 0 0.01 0 0 0.02 0 0 0 -0.02 0 1.02 1 1 1 1 1
C(55) 3.94 0 0.02 0.02 0 -0.15 0 0 0 -0.01 0 0.01 0.03 0 0 0.22 -0.01 0.03 0 0 0 0 0 0 0.01 -0.01 1.02 1 1 1 1 1
C(56) 4.05 0 0 0 -0.11 -0.05 0 0 0.15 0 0.3 0 0 -0.12 0 0 0 0.05 0 0 0.01 0 0 0 0.01 0 1.01 1 1 1 1 1
C(57) 3.93 0 0.04 0.02 0 -0.18 0 0 0.05 0 0 0.02 0.01 0 0 0.26 0.03 0.01 0 0 0.01 0.02 0 0 -0.02 -0.04 1.03 1 1 1 1 1
C(59) 3.99 0 0.04 0.04 0 -0.17 0 0 0.03 -0.04 0 0.02 0.01 0 0 0.27 0 0.01 0 0 0.01 0 0 0 -0.02 -0.01 1.02 1 1 1 1 1
C(60) 4.06 0 0.01 0 0 -0.15 0 0 0.02 0 0 0.01 0.01 0 0 0.22 -0.01 0.02 0 0 0.01 0 0 0 0.01 0.01 1.02 1 1 1 1 1
C(61) 4.06 0 0.02 0.04 0 -0.23 0 0 0.07 -0.08 0 0 0 0 0 0.28 0.07 0 0 0 0.02 -0.02 0 0 -0.01 -0.05 1.01 1 1 1 1 1
C(66) 3.92 0 -0.05 0 0 0.05 0 0 -0.07 -0.01 0 -0.13 -0.19 0 0 0.18 -0.03 0.02 0 0 -0.05 0.07 0 0 0.04 0.02 1.01 1 1 1 1 1
C(67) 4 0 0 0 -0.01 -0.01 0 0 0 0 0.23 0 0 0 0 0.19 0 0.03 0 0 0 0 -0.09 0 0 0 1.01 1 1 1 1 1
C(71) 3.87 0 -0.02 0.01 0 0.02 0 0 -0.03 -0.01 0 -0.13 -0.17 0 0 0.18 -0.04 0.01 0 0 -0.03 0.07 0 0 0.03 0.02 1.01 1 1 1 1 1
C(72) 3.87 0 -0.02 0.01 0 0.02 0 0 -0.03 -0.01 0 -0.13 -0.17 0 0 0.18 -0.04 0.01 0 0 -0.03 0.07 0 0 0.03 0.02 1.01 1 1 1 1 1
C(74) 3.87 0 -0.02 0.01 0 0.02 0 0 -0.03 -0.01 0 -0.13 -0.17 0 0 0.18 -0.04 0.01 0 0 -0.03 0.07 0 0 0.03 0.02 1.01 1 1 1 1 1
C(75) 3.87 0 -0.02 0.01 0 0.02 0 0 -0.03 -0.01 0 -0.13 -0.17 0 0 0.18 -0.04 0.01 0 0 -0.03 0.07 0 0 0.03 0.02 1.01 1 1 1 1 1
H(2) 0.97 0 0 0 0.15 0.06 0 0 0 0 0.01 0 0 0 0 0 0 0 0 0 0 0 0 0 0 0 1.14 1.2 1.2 1.2 1.2 0
H(5) 0.97 0 0 0 0.15 0.06 0 0 0 0 0.01 0 0 0 0 0 0 0 0 0 0 0 0 0 0 0 1.14 1.2 1.2 1.2 1.2 0
H(161) 0.95 0 0 0 0.15 0.07 0 0 0 0 0.03 0 0 0 0 0 0 0 0 0 0 0 0 0 0 0 1.15 1.2 1.2 1.2 1.2 0
H(612) 0.95 0 0 0 0.15 0.07 0 0 0 0 0.03 0 0 0 0 0 0 0 0 0 0 0 0 0 0 0 1.15 1.2 1.2 1.2 1.2 0
H(171) 0.96 0 0 0 0.13 0.05 0 0 0 0 0.01 0 0 0 0 0 0 0 0 0 0 0 0 0 0 0 1.14 1.2 1.2 1.2 1.2 1.2
H(172) 0.96 0 0 0 0.13 0.05 0 0 0 0 0.01 0 0 0 0 0 0 0 0 0 0 0 0 0 0 0 1.14 1.2 1.2 1.2 1.2 1.2
H(173) 0.96 0 0 0 0.13 0.05 0 0 0 0 0.01 0 0 0 0 0 0 0 0 0 0 0 0 0 0 0 1.14 1.2 1.2 1.2 1.2 1.2
H(221) 1.03 0 0 0 0.15 0.08 0 0 0 0 0.03 0 0 0 0 0 0 0.01 0 0 0 0 0 0 0 0 1.11 1.2 1.2 1.2 1.2 1.2
H(222) 1.03 0 0 0 0.15 0.08 0 0 0 0 0.03 0 0 0 0 0 0 0.01 0 0 0 0 0 0 0 0 1.11 1.2 1.2 1.2 1.2 1.2
H(232) 0.81 0 0 0 0.18 0.09 0 0 0 0 0.03 0 0 0 0 0 0 0 0 0 0 0 0 0 0 0 1.18 1.2 1.2 1.2 1.2 1.2
H(231) 0.81 0 0 0 0.18 0.09 0 0 0 0 0.03 0 0 0 0 0 0 0 0 0 0 0 0 0 0 0 1.18 1.2 1.2 1.2 1.2 1.2
H(241) 1.03 0 0 0 0.15 0.08 0 0 0 0 0.03 0 0 0 0 0 0 0.01 0 0 0 0 0 0 0 0 1.11 1.2 1.2 1.2 1.2 1.2
H(242) 1.03 0 0 0 0.15 0.08 0 0 0 0 0.03 0 0 0 0 0 0 0.01 0 0 0 0 0 0 0 0 1.11 1.2 1.2 1.2 1.2 1.2
H(251) 1.03 0 0 0 0.15 0.08 0 0 0 0 0.03 0 0 0 0 0 0 0.01 0 0 0 0 0 0 0 0 1.11 1.2 1.2 1.2 1.2 1.2
H(252) 1.03 0 0 0 0.15 0.08 0 0 0 0 0.03 0 0 0 0 0 0 0.01 0 0 0 0 0 0 0 0 1.11 1.2 1.2 1.2 1.2 1.2
H(211) 1.03 0 0 0 0.15 0.08 0 0 0 0 0.03 0 0 0 0 0 0 0.01 0 0 0 0 0 0 0 0 1.11 1.2 1.2 1.2 1.2 1.2
H(212) 1.03 0 0 0 0.15 0.08 0 0 0 0 0.03 0 0 0 0 0 0 0.01 0 0 0 0 0 0 0 0 1.11 1.2 1.2 1.2 1.2 1.2
H(52) 0.97 0 0 0 0.15 0.06 0 0 0 0 0.01 0 0 0 0 0 0 0 0 0 0 0 0 0 0 0 1.14 1.2 1.2 1.2 1.2 0
H(55) 0.97 0 0 0 0.15 0.06 0 0 0 0 0.01 0 0 0 0 0 0 0 0 0 0 0 0 0 0 0 1.14 1.2 1.2 1.2 1.2 0
H(661) 0.95 0 0 0 0.15 0.07 0 0 0 0 0.03 0 0 0 0 0 0 0 0 0 0 0 0 0 0 0 1.15 1.2 1.2 1.2 1.2 0
H(662) 0.95 0 0 0 0.15 0.07 0 0 0 0 0.03 0 0 0 0 0 0 0 0 0 0 0 0 0 0 0 1.15 1.2 1.2 1.2 1.2 0
H(671) 0.96 0 0 0 0.13 0.05 0 0 0 0 0.01 0 0 0 0 0 0 0 0 0 0 0 0 0 0 0 1.14 1.2 1.2 1.2 1.2 1.2
H(672) 0.96 0 0 0 0.13 0.05 0 0 0 0 0.01 0 0 0 0 0 0 0 0 0 0 0 0 0 0 0 1.14 1.2 1.2 1.2 1.2 1.2
H(673) 0.96 0 0 0 0.13 0.05 0 0 0 0 0.01 0 0 0 0 0 0 0 0 0 0 0 0 0 0 0 1.14 1.2 1.2 1.2 1.2 1.2
H(711) 1.03 0 0 0 0.15 0.08 0 0 0 0 0.03 0 0 0 0 0 0 0.01 0 0 0 0 0 0 0 0 1.11 1.2 1.2 1.2 1.2 1.2
H(712) 1.03 0 0 0 0.15 0.08 0 0 0 0 0.03 0 0 0 0 0 0 0.01 0 0 0 0 0 0 0 0 1.11 1.2 1.2 1.2 1.2 1.2
H(721) 1.03 0 0 0 0.15 0.08 0 0 0 0 0.03 0 0 0 0 0 0 0.01 0 0 0 0 0 0 0 0 1.11 1.2 1.2 1.2 1.2 1.2
H(722) 1.03 0 0 0 0.15 0.08 0 0 0 0 0.03 0 0 0 0 0 0 0.01 0 0 0 0 0 0 0 0 1.11 1.2 1.2 1.2 1.2 1.2
H(731) 0.81 0 0 0 0.18 0.09 0 0 0 0 0.03 0 0 0 0 0 0 0 0 0 0 0 0 0 0 0 1.18 1.2 1.2 1.2 1.2 1.2
H(732) 0.81 0 0 0 0.18 0.09 0 0 0 0 0.03 0 0 0 0 0 0 0 0 0 0 0 0 0 0 0 1.18 1.2 1.2 1.2 1.2 1.2
H(741) 1.03 0 0 0 0.15 0.08 0 0 0 0 0.03 0 0 0 0 0 0 0.01 0 0 0 0 0 0 0 0 1.11 1.2 1.2 1.2 1.2 1.2
H(742) 1.03 0 0 0 0.15 0.08 0 0 0 0 0.03 0 0 0 0 0 0 0.01 0 0 0 0 0 0 0 0 1.11 1.2 1.2 1.2 1.2 1.2
H(751) 1.03 0 0 0 0.15 0.08 0 0 0 0 0.03 0 0 0 0 0 0 0.01 0 0 0 0 0 0 0 0 1.11 1.2 1.2 1.2 1.2 1.2
H(752) 1.03 0 0 0 0.15 0.08 0 0 0 0 0.03 0 0 0 0 0 0 0.01 0 0 0 0 0 0 0 0 1.11 1.2 1.2 1.2 1.2 1.2
H(11) 1.11 0 0 0 0.25 0.12 0 0 0 0 0.03 0 0 0 0 0 0 -0.01 0 0 0 0 0 0 0 0 1.05 1.2 1.2 1.2 1.2 1.2
H(12) 1.11 0 0 0 0.25 0.12 0 0 0 0 0.03 0 0 0 0 0 0 -0.01 0 0 0 0 0 0 0 0 1.05 1.2 1.2 1.2 1.2 1.2
H(21) 1.11 0 0 0 0.25 0.12 0 0 0 0 0.03 0 0 0 0 0 0 -0.01 0 0 0 0 0 0 0 0 1.05 1.2 1.2 1.2 1.2 1.2
H(22) 1.11 0 0 0 0.25 0.12 0 0 0 0 0.03 0 0 0 0 0 0 -0.01 0 0 0 0 0 0 0 0 1.05 1.2 1.2 1.2 1.2 1.2
H(31) 0.49 0 0 0 0.11 0.05 0 0 0 0 0.01 0 0 0 0 0 0 -0.01 0 0 0 0 0 0 0 0 1.05 1.2 1.2 1.2 1.2 1.2
H(32) 0.49 0 0 0 0.11 0.05 0 0 0 0 0.01 0 0 0 0 0 0 -0.01 0 0 0 0 0 0 0 0 1.05 1.2 1.2 1.2 1.2 1.2
H(41) 0.6 0 0 0 0.13 0.07 0 0 0 0 0.02 0 0 0 0 0 0 -0.01 0 0 0 0 0 0 0 0 1.05 1.2 1.2 1.2 1.2 1.2
H(42) 0.6 0 0 0 0.13 0.07 0 0 0 0 0.02 0 0 0 0 0 0 -0.01 0 0 0 0 0 0 0 0 1.05 1.2 1.2 1.2 1.2 1.2
H(51) 0.52 0 0 0 0.11 0.06 0 0 0 0 0.01 0 0 0 0 0 0 -0.01 0 0 0 0 0 0 0 0 1.05 1.2 1.2 1.2 1.2 1.2
H(53) 0.52 0 0 0 0.11 0.06 0 0 0 0 0.01 0 0 0 0 0 0 -0.01 0 0 0 0 0 0 0 0 1.05 1.2 1.2 1.2 1.2 1.2

loop_
_atom_site_aniso_label
_atom_site_aniso_U_11
_atom_site_aniso_U_22
_atom_site_aniso_U_33
_atom_site_aniso_U_23
_atom_site_aniso_U_13
_atom_site_aniso_U_12
F(15) 0.01770(10) 0.01280(10) 0.01360(10) 0.00080(10) 0.00840(10) -0.00060(10)
F(65) 0.02720(10) 0.01450(10) 0.02140(10) 0.00020(10) 0.01570(10) 0.00140(10)
O(12) 0.0328(2) 0.01360(10) 0.0324(2) 0.00270(10) 0.02480(10) -0.00170(10)
O(13) 0.0278(2) 0.01070(10) 0.0331(2) 0.00600(10) 0.01840(10) 0.00240(10)
O(14) 0.0281(2) 0.00900(10) 0.02030(10) 0.00170(10) 0.01480(10) 0.00240(10)
O(62) 0.01850(10) 0.01320(10) 0.02020(10) 0.00240(10) 0.00740(10) -0.00190(10)
O(63) 0.0452(2) 0.01360(10) 0.02280(10) 0.00710(10) 0.01940(10) 0.01150(10)
O(64) 0.0283(2) 0.00850(10) 0.01910(10) -0.00080(10) 0.01130(10) 0.00230(10)
O(1) 0.0223(2) 0.0201(2) 0.0274(2) -0.00860(10) 0.00970(10) -0.00160(10)
O(2) 0.0272(2) 0.0269(2) 0.0238(2) -0.00310(10) 0.00870(10) 0.00180(10)
O(3) 0.0301(4) 0.0244(4) 0.0147(3) 0.0026(3) 0.0083(3) 0.0018(3)
O(4) 0.0204(3) 0.0215(3) 0.0172(3) -0.0060(2) -0.0011(2) 0.0078(2)
O(5) 0.0202(3) 0.0192(3) 0.0160(3) -0.0018(2) 0.0007(3) 0.0056(3)
N(1) 0.01250(10) 0.00940(10) 0.01060(10) 0.00020(10) 0.00480(10) 0.00000(10)
N(8) 0.01250(10) 0.00840(10) 0.01040(10) 0.00050(10) 0.00420(10) -0.00080(10)
N(20) 0.01630(10) 0.00850(10) 0.01030(10) 0.00010(10) 0.00470(10) -0.00170(10)
N(23) 0.0250(2) 0.00840(10) 0.0171(2) 0.00170(10) 0.00950(10) 0.00040(10)
N(51) 0.01310(10) 0.00860(10) 0.01130(10) -0.00130(10) 0.00400(10) 0.00000(10)
N(58) 0.01390(10) 0.00850(10) 0.01180(10) -0.00060(10) 0.00450(10) -0.00010(10)
N(70) 0.0187(2) 0.00960(10) 0.01290(10) -0.00070(10) 0.00620(10) -0.00120(10)
N(73) 0.0233(2) 0.00970(10) 0.0171(2) -0.00010(10) 0.00930(10) -0.00110(10)
C(2) 0.0123(2) 0.00980(10) 0.01160(10) 0.00060(10) 0.00470(10) -0.00030(10)
C(3) 0.0134(2) 0.00860(10) 0.01230(10) 0.00130(10) 0.00520(10) -0.00060(10)
C(4) 0.0152(2) 0.00830(10) 0.01290(10) 0.00120(10) 0.00610(10) 0.00020(10)
C(5) 0.0139(2) 0.00920(10) 0.01100(10) 0.00030(10) 0.00500(10) -0.00020(10)
C(6) 0.01280(10) 0.00870(10) 0.01040(10) 0.00000(10) 0.00460(10) -0.00070(10)
C(7) 0.01210(10) 0.00870(10) 0.00940(10) 0.00040(10) 0.00360(10) -0.00140(10)
C(9) 0.01090(10) 0.00830(10) 0.00940(10) 0.00070(10) 0.00360(10) -0.00040(10)
C(10) 0.0129(2) 0.00800(10) 0.01100(10) 0.00060(10) 0.00490(10) -0.00040(10)
C(11) 0.0154(2) 0.01040(10) 0.01330(10) 0.00150(10) 0.00600(10) -0.00110(10)
C(16) 0.0139(2) 0.01060(10) 0.01300(10) 0.00000(10) 0.00540(10) 0.00160(10)
C(17) 0.0161(2) 0.0221(2) 0.0223(2) -0.0103(2) 0.0022(2) -0.0003(2)
C(21) 0.0178(2) 0.00980(10) 0.0142(2) -0.00140(10) 0.00720(10) -0.00160(10)
C(22) 0.0188(2) 0.00890(10) 0.0152(2) -0.00060(10) 0.00610(10) -0.00140(10)
C(24) 0.0245(2) 0.01000(10) 0.0170(2) 0.00120(10) 0.0116(2) -0.00040(10)
C(25) 0.0188(2) 0.0110(2) 0.01040(10) 0.00110(10) 0.00420(10) -0.00090(10)
C(52) 0.0132(2) 0.00880(10) 0.01190(10) -0.00090(10) 0.00340(10) -0.00010(10)
C(53) 0.0151(2) 0.00800(10) 0.01210(10) -0.00040(10) 0.00390(10) 0.00020(10)
C(54) 0.0157(2) 0.00780(10) 0.01280(10) -0.00070(10) 0.00420(10) 0.00070(10)
C(55) 0.0141(2) 0.00990(10) 0.01280(10) -0.00150(10) 0.00460(10) 0.00060(10)
C(56) 0.0147(2) 0.01010(10) 0.01370(10) -0.00140(10) 0.00620(10) 0.00020(10)
C(57) 0.0135(2) 0.00920(10) 0.01170(10) -0.00090(10) 0.00440(10) -0.00080(10)
C(59) 0.01180(10) 0.00780(10) 0.01100(10) -0.00090(10) 0.00310(10) 0.00020(10)
C(60) 0.0129(2) 0.00800(10) 0.01130(10) -0.00110(10) 0.00370(10) 0.00040(10)
C(61) 0.0197(2) 0.00920(10) 0.01230(10) 0.00030(10) 0.00420(10) 0.00060(10)
C(66) 0.0146(2) 0.00960(10) 0.01380(10) -0.00190(10) 0.00520(10) -0.00010(10)
C(67) 0.0261(2) 0.0143(2) 0.0178(2) -0.00330(10) 0.0118(2) -0.0009(2)
C(71) 0.0226(2) 0.0102(2) 0.0161(2) -0.00110(10) 0.0093(2) -0.00070(10)
C(72) 0.0249(2) 0.0101(2) 0.0155(2) -0.00110(10) 0.0075(2) -0.00210(10)
C(74) 0.0229(2) 0.0112(2) 0.0190(2) -0.00030(10) 0.0115(2) -0.00080(10)
C(75) 0.0216(2) 0.0121(2) 0.0123(2) -0.00030(10) 0.00580(10) -0.00180(10)
H(2) 0.033 0.0274 0.0258 0.0008 0.0181 0.0006
H(5) 0.0399 0.0177 0.0315 -0.0037 0.0182 0.0035
H(161) 0.024 0.0324 0.0351 -0.0048 0.0148 -0.0018
H(612) 0.0396 0.0196 0.0275 0.0033 0.0096 0.0006
H(171) 0.0274 0.0539 0.03 -0.007 0.0106 -0.01
H(172) 0.0481 0.0351 0.0269 0.0062 0.0036 -0.0081
H(173) 0.0504 0.0333 0.0381 -0.0178 0.0103 0.0036
H(221) 0.0522 0.0174 0.0351 -0.0047 0.0191 0.0009
H(222) 0.0252 0.0339 0.0381 0.0021 0.0011 -0.002
H(232) 0.0473 0.0198 0.0438 0.0021 0.0199 -0.0092
H(231) 0.0391 0.0254 0.0359 0.0074 0.0051 0.0097
H(241) 0.0699 0.0258 0.0242 0.0049 0.0188 -0.0021
H(242) 0.028 0.029 0.0505 -0.0021 0.0144 0.0004
H(251) 0.0517 0.0196 0.0264 -0.0035 0.0168 -0.0007
H(252) 0.0275 0.0386 0.0323 0.0053 -0.0018 0.0021
H(211) 0.0229 0.0329 0.0462 -0.0034 0.009 0.0021
H(212) 0.056 0.0249 0.0198 -0.0003 0.0121 -0.0052
H(52) 0.0322 0.0259 0.0235 0.0002 0.0146 0.0016
H(55) 0.0485 0.0186 0.0336 -0.0044 0.0208 0.006
H(661) 0.0326 0.03 0.0336 -0.0109 0.0103 -0.0116
H(662) 0.038 0.0254 0.0288 0.0032 0.0089 0.0102
H(671) 0.0344 0.0452 0.0388 -0.0028 0.0165 -0.0066
H(672) 0.0454 0.045 0.0269 0.0054 0.0089 0.009
H(673) 0.0756 0.0209 0.0444 -0.0092 0.032 0.0001
H(711) 0.0278 0.0308 0.0478 -0.0001 0.0099 0.0035
H(712) 0.0618 0.0248 0.0236 0.0001 0.018 -0.0036
H(721) 0.0343 0.0354 0.0349 0.0025 -0.0008 -0.0039
H(722) 0.0594 0.0184 0.0368 -0.0044 0.0233 0.0008
H(731) 0.0369 0.0251 0.0344 0.0066 0.0066 0.0061
H(732) 0.041 0.0217 0.0424 -0.0003 0.0155 -0.0102
H(741) 0.0634 0.0266 0.0278 0.0023 0.0222 -0.0034
H(742) 0.0277 0.0305 0.0509 -0.0009 0.0099 0.002
H(751) 0.0545 0.0207 0.0314 -0.0051 0.0207 -0.0009
H(752) 0.0314 0.0371 0.0326 0.0057 -0.0009 -0.0003

loop_
_atom_site_label
_atom_site_fract_x
_atom_site_fract_y
_atom_site_fract_z
_atom_site_U_iso_or_equiv
_atom_site_occupancy
F(15) 0.21494(3) 0.741050(10) 0.609430(10) 0.015 1
F(65) 0.27859(3) 0.256470(10) 0.862420(10) 0.021 1
O(12) 0.70026(4) 0.908660(10) 0.28296(2) 0.025 1
O(13) 0.52799(4) 0.966080(10) 0.33310(2) 0.023 1
O(14) 0.40026(4) 0.910410(10) 0.45570(2) 0.019 1
O(62) -0.16904(3) 0.093110(10) 1.20489(2) 0.017 1
O(63) 0.02641(4) 0.038940(10) 1.16694(2) 0.027 1
O(64) 0.11301(4) 0.088840(10) 1.02819(2) 0.018 1
O(1) -0.00723(4) 0.46136(2) 0.21146(2) 0.023 1
O(2) 0.24704(5) 0.56798(2) 0.13964(2) 0.026 1
O(3) 0.24160(10) 0.42820(4) 0.36570(4) 0.023 0.4366
O(4) 0.39355(8) 0.50037(3) 0.33757(4) 0.02 0.5359
O(5) 0.47799(9) 0.53510(3) 0.30745(4) 0.019 0.4641
N(1) 0.54397(4) 0.751400(10) 0.36632(2) 0.011 1
N(8) 0.43528(4) 0.695220(10) 0.45836(2) 0.01 1
N(20) 0.32647(4) 0.634560(10) 0.54536(2) 0.012 1
N(23) 0.26893(5) 0.514760(10) 0.59699(2) 0.017 1
N(51) -0.00728(4) 0.250770(10) 1.12093(2) 0.011 1
N(58) 0.08578(4) 0.304560(10) 1.02312(2) 0.011 1
N(70) 0.18355(4) 0.365960(10) 0.93470(2) 0.014 1
N(73) 0.25982(5) 0.486340(10) 0.89159(2) 0.017 1
C(2) 0.58025(4) 0.80546(2) 0.33721(2) 0.011 1
C(3) 0.53953(4) 0.86106(2) 0.36373(2) 0.011 1
C(4) 0.44984(4) 0.86348(2) 0.42788(2) 0.012 1
C(5) 0.33666(4) 0.80103(2) 0.52519(2) 0.011 1
C(6) 0.30535(4) 0.74531(2) 0.55246(2) 0.011 1
C(7) 0.35898(4) 0.69125(2) 0.51948(2) 0.01 1
C(9) 0.46360(4) 0.74992(2) 0.42980(2) 0.01 1
C(10) 0.42007(4) 0.80472(2) 0.46125(2) 0.011 1
C(11) 0.59299(5) 0.91628(2) 0.32419(2) 0.013 1
C(16) 0.58349(5) 0.69541(2) 0.32676(2) 0.013 1
C(17) 0.46054(5) 0.68288(2) 0.25191(3) 0.021 1
C(21) 0.37088(5) 0.58228(2) 0.50154(2) 0.014 1
C(22) 0.26172(5) 0.52909(2) 0.51137(2) 0.014 1
C(24) 0.23121(6) 0.56921(2) 0.64170(2) 0.017 1
C(25) 0.34315(5) 0.62110(2) 0.63024(2) 0.013 1
C(52) -0.04351(4) 0.19735(2) 1.15172(2) 0.011 1
C(53) -0.00849(4) 0.14122(2) 1.12420(2) 0.012 1
C(54) 0.07103(5) 0.13690(2) 1.05657(2) 0.012 1
C(55) 0.17122(5) 0.19870(2) 0.95363(2) 0.012 1
C(56) 0.19953(4) 0.25411(2) 0.92428(2) 0.013 1
C(57) 0.15406(4) 0.30884(2) 0.95935(2) 0.011 1
C(59) 0.06051(4) 0.25032(2) 1.05324(2) 0.01 1
C(60) 0.09789(4) 0.19506(2) 1.02090(2) 0.011 1
C(61) -0.05398(5) 0.08681(2) 1.16822(2) 0.014 1
C(66) -0.03276(5) 0.31056(2) 1.15652(2) 0.013 1
C(67) -0.10299(6) 0.30684(2) 1.23123(2) 0.019 1
C(71) 0.13035(5) 0.41803(2) 0.97671(2) 0.016 1
C(72) 0.24345(5) 0.47144(2) 0.97458(2) 0.017 1
C(74) 0.30772(5) 0.43225(2) 0.84969(3) 0.017 1
C(75) 0.18817(5) 0.38114(2) 0.85207(2) 0.015 1
H(2) 0.6436(6) 0.8032(2) 0.2890(3) 0.028 1
H(5) 0.2957(7) 0.8409(2) 0.5497(3) 0.029 1
H(161) 0.7054(7) 0.7020(2) 0.3141(3) 0.03 1
H(612) 0.5925(7) 0.6594(2) 0.3686(3) 0.029 1
H(171) 0.3443(7) 0.6764(3) 0.2650(3) 0.037 1
H(172) 0.4561(7) 0.7207(3) 0.2098(3) 0.037 1
H(173) 0.4937(8) 0.6429(3) 0.2244(4) 0.041 1
H(221) 0.2953(7) 0.4893(2) 0.4838(3) 0.035 1
H(222) 0.1377(7) 0.5395(2) 0.4870(3) 0.033 1
H(232) 0.1887(8) 0.4812(3) 0.6013(4) 0.037 1
H(231) 0.3811(8) 0.4985(3) 0.6229(4) 0.034 1
H(241) 0.2499(7) 0.5572(2) 0.7040(3) 0.04 1
H(242) 0.1063(7) 0.5804(2) 0.6190(3) 0.036 1
H(251) 0.3138(7) 0.6598(2) 0.6618(3) 0.032 1
H(252) 0.4678(7) 0.6086(2) 0.6544(3) 0.034 1
H(211) 0.4985(7) 0.5710(2) 0.5237(3) 0.034 1
H(212) 0.3539(7) 0.5930(2) 0.4409(3) 0.034 1
H(52) -0.0996(6) 0.1990(2) 1.2020(3) 0.027 1
H(55) 0.2066(7) 0.1580(2) 0.9269(3) 0.033 1
H(661) 0.0849(7) 0.3332(2) 1.1687(3) 0.032 1
H(662) -0.1108(7) 0.3369(2) 1.1115(3) 0.031 1
H(671) -0.2240(8) 0.2866(3) 1.2214(3) 0.039 1
H(672) -0.0226(8) 0.2819(3) 1.2776(3) 0.039 1
H(673) -0.1113(8) 0.3525(3) 1.2513(4) 0.046 1
H(711) 0.0076(7) 0.4298(2) 0.9493(3) 0.036 1
H(712) 0.1351(7) 0.4065(2) 1.0373(3) 0.037 1
H(721) 0.3631(7) 0.4617(3) 1.0059(3) 0.036 1
H(722) 0.2014(7) 0.5111(3) 0.9989(3) 0.038 1
H(731) 0.1537(8) 0.5045(3) 0.8594(4) 0.033 1
H(732) 0.3442(8) 0.5194(3) 0.8942(4) 0.035 1
H(741) 0.3060(7) 0.4454(2) 0.7887(3) 0.039 1
H(742) 0.4303(7) 0.4191(2) 0.8793(3) 0.037 1
H(751) 0.2239(7) 0.3429(2) 0.8214(3) 0.035 1
H(752) 0.0671(7) 0.3950(2) 0.8222(3) 0.035 1
H(11) 0.0966(8) 0.4487(3) 0.2075(4) 0.046(2) 1
H(12) 0.0029(7) 0.4882(3) 0.2542(4) 0.041(2) 1
H(21) 0.3176(8) 0.5342(3) 0.1476(4) 0.044(2) 1
H(22) 0.2162(7) 0.5734(3) 0.1890(4) 0.040(2) 1
H(31) 0.158(2) 0.4570(10) 0.3620(10) 0.034(4) 0.4366
H(32) 0.261(2) 0.4230(10) 0.3180(10) 0.030(4) 0.4366
H(41) 0.3220(10) 0.5300(10) 0.3260(10) 0.038(4) 0.5359
H(42) 0.3680(10) 0.4730(10) 0.2980(10) 0.032(3) 0.5359
H(51) 0.4640(10) 0.5090(10) 0.2640(10) 0.032(3) 0.4641
H(53) 0.373(2) 0.5490(10) 0.3110(10) 0.034(4) 0.4641

loop_
_atom_type_symbol
_atom_type_description
_atom_type_scat_dispersion_real
_atom_type_scat_dispersion_imag
_atom_type_scat_source
C C 0.0033 0.0016 'Invariom modelling (Acta Cryst. A61, 314--320)'
H H 0.0000 0.0000 'Invariom modelling (Acta Cryst. A61, 314--320)'
N N 0.0061 0.0033 'Invariom modelling (Acta Cryst. A61, 314--320)'
O O 0.0106 0.0060 'Invariom modelling (Acta Cryst. A61, 314--320)'
F F 0.0171 0.0103 'Invariom modelling (Acta Cryst. A61, 314--320)'

loop_
_geom_angle_atom_site_label_1
_geom_angle_atom_site_label_2
_geom_angle_atom_site_label_3
_geom_angle
_geom_angle_site_symmetry_1
_geom_angle_site_symmetry_2
_geom_angle_site_symmetry_3
_geom_angle_publ_flag
H(11) O(1) H(12) 107.4(5) 1_555 1_555 1_555 yes
H(21) O(2) H(22) 104.0(5) 1_555 1_555 1_555 yes
H(31) O(3) H(32) 107.4(11) 1_555 1_555 1_555 yes
O(5) O(4) H(41) 81.8(9) 1_555 1_555 1_555 yes
O(5) O(4) H(42) 100.5(7) 1_555 1_555 1_555 yes
H(41) O(4) H(42) 105.9(9) 1_555 1_555 1_555 yes
O(4) O(5) H(51) 87.7(7) 1_555 1_555 1_555 yes
O(4) O(5) H(53) 63.3(9) 1_555 1_555 1_555 yes
H(51) O(5) H(53) 105.4(10) 1_555 1_555 1_555 yes
C(2) N(1) C(9) 119.29(3) 1_555 1_555 1_555 yes
C(7) N(8) C(9) 119.49(3) 1_555 1_555 1_555 yes
C(7) N(20) C(21) 117.80(3) 1_555 1_555 1_555 yes
C(7) N(20) C(25) 121.23(3) 1_555 1_555 1_555 yes
C(21) N(20) C(25) 111.40(3) 1_555 1_555 1_555 yes
H(232) N(23) H(231) 106.4(5) 1_555 1_555 1_555 yes
C(52) N(51) C(59) 118.71(3) 1_555 1_555 1_555 yes
C(57) N(58) C(59) 120.40(3) 1_555 1_555 1_555 yes
C(57) N(70) C(75) 123.37(3) 1_555 1_555 1_555 yes
H(731) N(73) H(732) 105.6(5) 1_555 1_555 1_555 yes
N(1) C(2) C(3) 125.33(3) 1_555 1_555 1_555 yes
N(1) C(2) H(2) 115.3(3) 1_555 1_555 1_555 yes
C(3) C(2) H(2) 119.4(3) 1_555 1_555 1_555 yes
C(2) C(3) C(4) 118.87(3) 1_555 1_555 1_555 yes
C(2) C(3) C(11) 117.34(3) 1_555 1_555 1_555 yes
C(4) C(3) C(11) 123.79(3) 1_555 1_555 1_555 yes
O(14) C(4) C(3) 125.63(3) 1_555 1_555 1_555 yes
O(14) C(4) C(10) 119.63(3) 1_555 1_555 1_555 yes
C(3) C(4) C(10) 114.74(3) 1_555 1_555 1_555 yes
C(6) C(5) C(10) 118.48(3) 1_555 1_555 1_555 yes
C(6) C(5) H(5) 121.0(3) 1_555 1_555 1_555 yes
C(10) C(5) H(5) 120.5(3) 1_555 1_555 1_555 yes
F(15) C(6) C(5) 118.99(3) 1_555 1_555 1_555 yes
F(15) C(6) C(7) 119.43(3) 1_555 1_555 1_555 yes
C(5) C(6) C(7) 121.50(3) 1_555 1_555 1_555 yes
N(8) C(7) N(20) 118.03(3) 1_555 1_555 1_555 yes
N(8) C(7) C(6) 119.47(3) 1_555 1_555 1_555 yes
N(20) C(7) C(6) 122.38(3) 1_555 1_555 1_555 yes
N(1) C(9) N(8) 117.06(3) 1_555 1_555 1_555 yes
N(1) C(9) C(10) 118.95(3) 1_555 1_555 1_555 yes
N(8) C(9) C(10) 123.98(3) 1_555 1_555 1_555 yes
C(4) C(10) C(5) 120.26(3) 1_555 1_555 1_555 yes
C(4) C(10) C(9) 122.65(3) 1_555 1_555 1_555 yes
C(5) C(10) C(9) 117.00(3) 1_555 1_555 1_555 yes
O(12) C(11) O(13) 124.27(3) 1_555 1_555 1_555 yes
O(12) C(11) C(3) 116.91(3) 1_555 1_555 1_555 yes
O(13) C(11) C(3) 118.82(3) 1_555 1_555 1_555 yes
C(17) C(16) H(161) 111.8(3) 1_555 1_555 1_555 yes
C(17) C(16) H(612) 112.7(3) 1_555 1_555 1_555 yes
H(161) C(16) H(612) 106.4(4) 1_555 1_555 1_555 yes
C(16) C(17) H(171) 110.9(3) 1_555 1_555 1_555 yes
C(16) C(17) H(172) 110.6(3) 1_555 1_555 1_555 yes
C(16) C(17) H(173) 109.5(3) 1_555 1_555 1_555 yes
H(171) C(17) H(172) 109.0(5) 1_555 1_555 1_555 yes
H(171) C(17) H(173) 108.3(5) 1_555 1_555 1_555 yes
H(172) C(17) H(173) 108.4(4) 1_555 1_555 1_555 yes
N(20) C(21) C(22) 109.48(3) 1_555 1_555 1_555 yes
N(20) C(21) H(211) 109.2(3) 1_555 1_555 1_555 yes
N(20) C(21) H(212) 109.3(3) 1_555 1_555 1_555 yes
C(22) C(21) H(211) 111.0(3) 1_555 1_555 1_555 yes
C(22) C(21) H(212) 108.2(3) 1_555 1_555 1_555 yes
H(211) C(21) H(212) 109.6(4) 1_555 1_555 1_555 yes
C(21) C(22) H(221) 111.9(3) 1_555 1_555 1_555 yes
C(21) C(22) H(222) 110.8(3) 1_555 1_555 1_555 yes
H(221) C(22) H(222) 109.0(4) 1_555 1_555 1_555 yes
C(25) C(24) H(241) 109.5(3) 1_555 1_555 1_555 yes
C(25) C(24) H(242) 111.5(3) 1_555 1_555 1_555 yes
H(241) C(24) H(242) 111.2(4) 1_555 1_555 1_555 yes
N(20) C(25) C(24) 109.63(3) 1_555 1_555 1_555 yes
N(20) C(25) H(251) 110.8(3) 1_555 1_555 1_555 yes
N(20) C(25) H(252) 109.5(3) 1_555 1_555 1_555 yes
C(24) C(25) H(251) 109.2(3) 1_555 1_555 1_555 yes
C(24) C(25) H(252) 109.6(3) 1_555 1_555 1_555 yes
H(251) C(25) H(252) 108.0(4) 1_555 1_555 1_555 yes
N(51) C(52) C(53) 124.92(3) 1_555 1_555 1_555 yes
N(51) C(52) H(52) 117.2(3) 1_555 1_555 1_555 yes
C(53) C(52) H(52) 117.9(3) 1_555 1_555 1_555 yes
C(52) C(53) C(54) 119.68(3) 1_555 1_555 1_555 yes
C(52) C(53) C(61) 117.00(3) 1_555 1_555 1_555 yes
C(54) C(53) C(61) 123.31(3) 1_555 1_555 1_555 yes
O(64) C(54) C(53) 125.28(3) 1_555 1_555 1_555 yes
O(64) C(54) C(60) 120.49(3) 1_555 1_555 1_555 yes
C(53) C(54) C(60) 114.23(3) 1_555 1_555 1_555 yes
C(56) C(55) C(60) 119.26(3) 1_555 1_555 1_555 yes
C(56) C(55) H(55) 120.7(3) 1_555 1_555 1_555 yes
C(60) C(55) H(55) 120.0(3) 1_555 1_555 1_555 yes
F(65) C(56) C(55) 118.07(3) 1_555 1_555 1_555 yes
F(65) C(56) C(57) 120.38(3) 1_555 1_555 1_555 yes
C(55) C(56) C(57) 121.50(3) 1_555 1_555 1_555 yes
N(58) C(57) N(70) 116.83(3) 1_555 1_555 1_555 yes
N(58) C(57) C(56) 118.43(3) 1_555 1_555 1_555 yes
N(70) C(57) C(56) 124.64(3) 1_555 1_555 1_555 yes
N(51) C(59) N(58) 115.97(3) 1_555 1_555 1_555 yes
N(51) C(59) C(60) 119.78(3) 1_555 1_555 1_555 yes
N(58) C(59) C(60) 124.24(3) 1_555 1_555 1_555 yes
C(54) C(60) C(55) 121.37(3) 1_555 1_555 1_555 yes
C(54) C(60) C(59) 122.42(3) 1_555 1_555 1_555 yes
C(55) C(60) C(59) 116.14(3) 1_555 1_555 1_555 yes
O(62) C(61) O(63) 124.70(4) 1_555 1_555 1_555 yes
O(62) C(61) C(53) 117.09(3) 1_555 1_555 1_555 yes
O(63) C(61) C(53) 118.21(3) 1_555 1_555 1_555 yes
C(67) C(66) H(661) 110.4(3) 1_555 1_555 1_555 yes
C(67) C(66) H(662) 110.6(3) 1_555 1_555 1_555 yes
H(661) C(66) H(662) 107.2(4) 1_555 1_555 1_555 yes
C(66) C(67) H(671) 113.1(3) 1_555 1_555 1_555 yes
C(66) C(67) H(672) 111.0(3) 1_555 1_555 1_555 yes
C(66) C(67) H(673) 106.3(3) 1_555 1_555 1_555 yes
H(671) C(67) H(672) 109.7(4) 1_555 1_555 1_555 yes
H(671) C(67) H(673) 108.5(5) 1_555 1_555 1_555 yes
H(672) C(67) H(673) 108.1(5) 1_555 1_555 1_555 yes
C(72) C(71) H(711) 110.8(3) 1_555 1_555 1_555 yes
C(72) C(71) H(712) 107.5(3) 1_555 1_555 1_555 yes
H(711) C(71) H(712) 109.7(4) 1_555 1_555 1_555 yes
C(71) C(72) H(721) 111.5(3) 1_555 1_555 1_555 yes
C(71) C(72) H(722) 112.0(3) 1_555 1_555 1_555 yes
H(721) C(72) H(722) 108.7(4) 1_555 1_555 1_555 yes
C(75) C(74) H(741) 109.8(3) 1_555 1_555 1_555 yes
C(75) C(74) H(742) 111.1(3) 1_555 1_555 1_555 yes
H(741) C(74) H(742) 110.9(4) 1_555 1_555 1_555 yes
N(70) C(75) C(74) 109.59(3) 1_555 1_555 1_555 yes
N(70) C(75) H(751) 111.0(3) 1_555 1_555 1_555 yes
N(70) C(75) H(752) 108.9(3) 1_555 1_555 1_555 yes
C(74) C(75) H(751) 108.9(3) 1_555 1_555 1_555 yes
C(74) C(75) H(752) 110.1(3) 1_555 1_555 1_555 yes
H(751) C(75) H(752) 108.3(4) 1_555 1_555 1_555 yes
O(4) H(41) H(53) 95(2) 1_555 1_555 1_555 yes
O(5) H(53) H(41) 120(2) 1_555 1_555 1_555 yes

loop_
_geom_bond_atom_site_label_1
_geom_bond_atom_site_label_2
_geom_bond_distance
_geom_bond_site_symmetry_1
_geom_bond_site_symmetry_2
_geom_bond_publ_flag
F(15) C(6) 1.3506(4) 1_555 1_555 yes
F(65) C(56) 1.3558(4) 1_555 1_555 yes
O(12) C(11) 1.2587(5) 1_555 1_555 yes
O(13) C(11) 1.2495(5) 1_555 1_555 yes
O(14) C(4) 1.2448(4) 1_555 1_555 yes
O(62) C(61) 1.2579(5) 1_555 1_555 yes
O(63) C(61) 1.2566(5) 1_555 1_555 yes
O(64) C(54) 1.2455(4) 1_555 1_555 yes
O(1) H(11) 0.931(7) 1_555 1_555 yes
O(1) H(12) 0.933(6) 1_555 1_555 yes
O(2) H(21) 0.946(7) 1_555 1_555 yes
O(2) H(22) 0.939(7) 1_555 1_555 yes
O(3) H(31) 0.939(14) 1_555 1_555 yes
O(3) H(32) 0.878(14) 1_555 1_555 yes
O(4) O(5) 1.2237(10) 1_555 1_555 yes
O(4) H(41) 0.890(13) 1_555 1_555 yes
O(4) H(42) 0.906(12) 1_555 1_555 yes
O(5) H(51) 0.937(13) 1_555 1_555 yes
O(5) H(53) 0.946(16) 1_555 1_555 yes
N(1) C(2) 1.3501(5) 1_555 1_555 yes
N(1) C(9) 1.3869(4) 1_555 1_555 yes
N(8) C(7) 1.3320(4) 1_555 1_555 yes
N(8) C(9) 1.3407(4) 1_555 1_555 yes
N(20) C(7) 1.3722(4) 1_555 1_555 yes
N(20) C(21) 1.4635(5) 1_555 1_555 yes
N(20) C(25) 1.4669(5) 1_555 1_555 yes
N(23) H(232) 1.014(6) 1_555 1_555 yes
N(23) H(231) 1.029(7) 1_555 1_555 yes
N(51) C(52) 1.3498(5) 1_555 1_555 yes
N(51) C(59) 1.3874(4) 1_555 1_555 yes
N(58) C(57) 1.3318(4) 1_555 1_555 yes
N(58) C(59) 1.3364(5) 1_555 1_555 yes
N(70) C(57) 1.3671(5) 1_555 1_555 yes
N(70) C(75) 1.4644(5) 1_555 1_555 yes
N(73) H(731) 1.038(7) 1_555 1_555 yes
N(73) H(732) 1.014(6) 1_555 1_555 yes
C(2) C(3) 1.3742(5) 1_555 1_555 yes
C(2) H(2) 1.067(5) 1_555 1_555 yes
C(3) C(4) 1.4483(5) 1_555 1_555 yes
C(3) C(11) 1.5042(5) 1_555 1_555 yes
C(4) C(10) 1.4580(5) 1_555 1_555 yes
C(5) C(6) 1.3586(5) 1_555 1_555 yes
C(5) C(10) 1.4121(5) 1_555 1_555 yes
C(5) H(5) 1.061(5) 1_555 1_555 yes
C(6) C(7) 1.4294(5) 1_555 1_555 yes
C(9) C(10) 1.4005(5) 1_555 1_555 yes
C(16) C(17) 1.5143(6) 1_555 1_555 yes
C(16) H(161) 1.097(6) 1_555 1_555 yes
C(16) H(612) 1.064(6) 1_555 1_555 yes
C(17) H(171) 1.054(6) 1_555 1_555 yes
C(17) H(172) 1.099(6) 1_555 1_555 yes
C(17) H(173) 1.062(6) 1_555 1_555 yes
C(21) C(22) 1.5190(5) 1_555 1_555 yes
C(21) H(211) 1.097(6) 1_555 1_555 yes
C(21) H(212) 1.050(6) 1_555 1_555 yes
C(22) H(221) 1.061(5) 1_555 1_555 yes
C(22) H(222) 1.073(6) 1_555 1_555 yes
C(24) C(25) 1.5185(5) 1_555 1_555 yes
C(24) H(241) 1.084(6) 1_555 1_555 yes
C(24) H(242) 1.078(6) 1_555 1_555 yes
C(25) H(251) 1.066(5) 1_555 1_555 yes
C(25) H(252) 1.088(6) 1_555 1_555 yes
C(52) C(53) 1.3769(5) 1_555 1_555 yes
C(52) H(52) 1.059(5) 1_555 1_555 yes
C(53) C(54) 1.4480(5) 1_555 1_555 yes
C(53) C(61) 1.5058(5) 1_555 1_555 yes
C(54) C(60) 1.4575(5) 1_555 1_555 yes
C(55) C(56) 1.3602(5) 1_555 1_555 yes
C(55) C(60) 1.4101(5) 1_555 1_555 yes
C(55) H(55) 1.077(5) 1_555 1_555 yes
C(56) C(57) 1.4331(5) 1_555 1_555 yes
C(59) C(60) 1.3999(5) 1_555 1_555 yes
C(66) C(67) 1.5118(5) 1_555 1_555 yes
C(66) H(661) 1.094(6) 1_555 1_555 yes
C(66) H(662) 1.083(6) 1_555 1_555 yes
C(67) H(671) 1.095(6) 1_555 1_555 yes
C(67) H(672) 1.091(6) 1_555 1_555 yes
C(67) H(673) 1.071(6) 1_555 1_555 yes
C(71) C(72) 1.5193(6) 1_555 1_555 yes
C(71) H(711) 1.082(6) 1_555 1_555 yes
C(71) H(712) 1.063(6) 1_555 1_555 yes
C(72) H(721) 1.069(6) 1_555 1_555 yes
C(72) H(722) 1.057(6) 1_555 1_555 yes
C(74) C(75) 1.5166(6) 1_555 1_555 yes
C(74) H(741) 1.083(6) 1_555 1_555 yes
C(74) H(742) 1.099(6) 1_555 1_555 yes
C(75) H(751) 1.068(5) 1_555 1_555 yes
C(75) H(752) 1.094(6) 1_555 1_555 yes
H(41) H(53) 0.672(15) 1_555 1_555 yes
